data_7208905
loop_
_publ_author_name
'Aaker\"oy, Christer B.'
'Panikkattu, Sheelu'
'DeHaven, Baillie'
'Desper, John'

_publ_section_title
;
 Interdependence of structure and physical properties in co-crystals of
 azopyridines
;
_journal_issue 3
_journal_name_full CrystEngComm
_journal_page_first 463
_journal_paper_doi 10.1039/c2ce26153g
_journal_volume 15
_journal_year 2013
_chemical_formula_moiety
;
(C10 H8 N4) (C8 H14 O4)
;
_chemical_formula_sum 'C18 H22 N4 O4'
_chemical_formula_weight 358.40
_chemical_name_systematic
;
05:04BD (4-pyridyl)-N=N-(4-pyridyl), HOOC-(CH2)6-COOH
;
_space_group_IT_number 2
_symmetry_cell_setting triclinic
_symmetry_space_group_name_Hall '-P 1'
_symmetry_space_group_name_H-M 'P -1'
_atom_sites_solution_hydrogens geom
_atom_sites_solution_primary direct
_atom_sites_solution_secondary difmap
_audit_creation_method SHELXL-97
_cell_angle_alpha 76.314(6)
_cell_angle_beta 87.963(6)
_cell_angle_gamma 77.486(6)
_cell_formula_units_Z 1
_cell_length_a 5.8269(6)
_cell_length_b 8.6817(8)
_cell_length_c 9.0827(9)
_cell_measurement_reflns_used 3758
_cell_measurement_temperature 120(2)
_cell_measurement_theta_max 32.77
_cell_measurement_theta_min 2.31
_cell_volume 435.76(8)
_computing_cell_refinement 'Bruker SAINT'
_computing_data_collection 'Bruker APEX2'
_computing_data_reduction 'Bruker SAINT'
_computing_molecular_graphics 'Bruker SHELXTL'
_computing_publication_material 'Bruker SHELXTL'
_computing_structure_refinement 'SHELXL-97 (Sheldrick, 2008)'
_computing_structure_solution 'SHELXS-97 (Sheldrick, 2008)'
_diffrn_ambient_temperature 120(2)
_diffrn_measured_fraction_theta_full 0.980
_diffrn_measured_fraction_theta_max 0.952
_diffrn_measurement_device_type 'Bruker APEX-II CCD'
_diffrn_measurement_method '\f and \w scans'
_diffrn_radiation_monochromator graphite
_diffrn_radiation_source 'fine-focus sealed tube'
_diffrn_radiation_type MoK\a
_diffrn_radiation_wavelength 0.71073
_diffrn_reflns_av_R_equivalents 0.0404
_diffrn_reflns_av_sigmaI/netI 0.0482
_diffrn_reflns_limit_h_max 8
_diffrn_reflns_limit_h_min -8
_diffrn_reflns_limit_k_max 13
_diffrn_reflns_limit_k_min -13
_diffrn_reflns_limit_l_max 11
_diffrn_reflns_limit_l_min -13
_diffrn_reflns_number 9736
_diffrn_reflns_theta_full 27.50
_diffrn_reflns_theta_max 33.12
_diffrn_reflns_theta_min 2.31
_exptl_absorpt_coefficient_mu 0.098
_exptl_absorpt_correction_T_max 0.9863
_exptl_absorpt_correction_T_min 0.9748
_exptl_absorpt_correction_type multi-scan
_exptl_absorpt_process_details SADABS
_exptl_crystal_colour orange
_exptl_crystal_density_diffrn 1.366
_exptl_crystal_density_method 'not measured'
_exptl_crystal_description prism
_exptl_crystal_F_000 190
_exptl_crystal_size_max 0.26
_exptl_crystal_size_mid 0.22
_exptl_crystal_size_min 0.14
_refine_diff_density_max 0.495
_refine_diff_density_min -0.257
_refine_diff_density_rms 0.057
_refine_ls_extinction_method none
_refine_ls_goodness_of_fit_ref 1.075
_refine_ls_hydrogen_treatment mixed
_refine_ls_matrix_type full
_refine_ls_number_parameters 121
_refine_ls_number_reflns 3144
_refine_ls_number_restraints 0
_refine_ls_restrained_S_all 1.075
_refine_ls_R_factor_all 0.0767
_refine_ls_R_factor_gt 0.0504
_refine_ls_shift/su_max 0.000
_refine_ls_shift/su_mean 0.000
_refine_ls_structure_factor_coef Fsqd
_refine_ls_weighting_details 'calc w=1/[\s^2^(Fo^2^)+(0.0750P)^2^+0.0200P] where P=(Fo^2^+2Fc^2^)/3'
_refine_ls_weighting_scheme calc
_refine_ls_wR_factor_gt 0.1308
_refine_ls_wR_factor_ref 0.1459
_reflns_number_gt 2201
_reflns_number_total 3144
_reflns_threshold_expression >2sigma(I)
_cod_data_source_file c2ce26153g.txt
_cod_data_source_block 4,4'azpy:SuA
_cod_depositor_comments
;
The following automatic conversions were performed:

'_symmetry_cell_setting' value 'Triclinic' changed to 'triclinic'
according to /home/saulius/struct/CIF-dictionaries/cif_core.dic
dictionary named 'cif_core.dic' version 2.4.2 from 2011-04-26.

Automatic conversion script
Id: cif_fix_values 1891 2012-01-12 08:04:46Z andrius 
;
_cod_original_cell_volume 435.76(7)
_cod_original_sg_symbol_H-M P-1
_cod_database_code 7208905

loop_
_symmetry_equiv_pos_as_xyz
'x, y, z'
'-x, -y, -z'

loop_
_atom_site_label
_atom_site_type_symbol
_atom_site_fract_x
_atom_site_fract_y
_atom_site_fract_z
_atom_site_U_iso_or_equiv
_atom_site_adp_type
_atom_site_occupancy
_atom_site_symmetry_multiplicity
_atom_site_calc_flag
_atom_site_refinement_flags
N11 N 0.44565(18) 0.36459(12) 0.16690(12) 0.0242(2) Uani 1 1 d .
C12 C 0.4253(2) 0.29985(14) 0.04940(14) 0.0244(2) Uani 1 1 d .
H12A H 0.2790 0.3296 -0.0040 0.029 Uiso 1 1 calc R
C13 C 0.6062(2) 0.19190(14) 0.00188(14) 0.0235(2) Uani 1 1 d .
H13A H 0.5855 0.1473 -0.0814 0.028 Uiso 1 1 calc R
C14 C 0.81992(19) 0.15073(13) 0.08040(13) 0.0209(2) Uani 1 1 d .
N14 N 1.02287(16) 0.04115(12) 0.04308(12) 0.0241(2) Uani 1 1 d .
C15 C 0.8453(2) 0.21919(14) 0.19983(14) 0.0242(3) Uani 1 1 d .
H15A H 0.9913 0.1945 0.2528 0.029 Uiso 1 1 calc R
C16 C 0.6527(2) 0.32481(14) 0.24056(15) 0.0249(3) Uani 1 1 d .
H16A H 0.6683 0.3706 0.3239 0.030 Uiso 1 1 calc R
C21 C 0.0293(2) 0.63516(13) 0.32508(14) 0.0216(2) Uani 1 1 d .
O21 O 0.04390(16) 0.56163(11) 0.21133(11) 0.0278(2) Uani 1 1 d .
H21 H 0.191(3) 0.5071(18) 0.2090(18) 0.033 Uiso 1 1 d .
O22 O 0.19091(15) 0.62041(11) 0.40993(11) 0.0325(2) Uani 1 1 d .
C22 C -0.21285(19) 0.73861(13) 0.33141(14) 0.0222(2) Uani 1 1 d .
H22A H -0.3278 0.6675 0.3494 0.027 Uiso 1 1 calc R
H22B H -0.2513 0.8150 0.2314 0.027 Uiso 1 1 calc R
C23 C -0.2424(2) 0.83518(13) 0.45201(14) 0.0224(2) Uani 1 1 d .
H23A H -0.1198 0.9001 0.4402 0.027 Uiso 1 1 calc R
H23B H -0.2205 0.7595 0.5533 0.027 Uiso 1 1 calc R
C24 C -0.48398(19) 0.94804(13) 0.44204(13) 0.0221(2) Uani 1 1 d .
H24A H -0.6057 0.8822 0.4575 0.027 Uiso 1 1 calc R
H24B H -0.5079 1.0201 0.3391 0.027 Uiso 1 1 calc R

loop_
_atom_site_aniso_label
_atom_site_aniso_U_11
_atom_site_aniso_U_22
_atom_site_aniso_U_33
_atom_site_aniso_U_23
_atom_site_aniso_U_13
_atom_site_aniso_U_12
N11 0.0243(5) 0.0206(4) 0.0270(6) -0.0085(4) 0.0048(4) -0.0009(4)
C12 0.0214(5) 0.0227(5) 0.0272(6) -0.0076(4) 0.0009(4) 0.0011(4)
C13 0.0216(5) 0.0240(5) 0.0252(6) -0.0108(4) 0.0009(4) 0.0003(4)
C14 0.0181(5) 0.0192(5) 0.0257(6) -0.0094(4) 0.0034(4) -0.0004(4)
N14 0.0193(5) 0.0252(5) 0.0289(6) -0.0136(4) 0.0012(4) 0.0005(4)
C15 0.0218(6) 0.0248(5) 0.0276(7) -0.0111(4) 0.0009(4) -0.0028(4)
C16 0.0268(6) 0.0233(5) 0.0273(6) -0.0122(4) 0.0048(5) -0.0046(4)
C21 0.0223(5) 0.0189(5) 0.0237(6) -0.0083(4) 0.0021(4) -0.0009(4)
O21 0.0235(5) 0.0301(5) 0.0302(5) -0.0175(4) 0.0014(4) 0.0048(3)
O22 0.0246(5) 0.0367(5) 0.0375(6) -0.0186(4) -0.0045(4) 0.0023(4)
C22 0.0191(5) 0.0220(5) 0.0253(6) -0.0106(4) 0.0002(4) 0.0016(4)
C23 0.0235(5) 0.0211(5) 0.0225(6) -0.0103(4) 0.0011(4) 0.0007(4)
C24 0.0213(5) 0.0206(5) 0.0244(6) -0.0101(4) 0.0025(4) 0.0004(4)

loop_
_atom_type_symbol
_atom_type_description
_atom_type_scat_dispersion_real
_atom_type_scat_dispersion_imag
_atom_type_scat_source
C C 0.0033 0.0016 'International Tables Vol C Tables 4.2.6.8 and 6.1.1.4'
H H 0.0000 0.0000 'International Tables Vol C Tables 4.2.6.8 and 6.1.1.4'
N N 0.0061 0.0033 'International Tables Vol C Tables 4.2.6.8 and 6.1.1.4'
O O 0.0106 0.0060 'International Tables Vol C Tables 4.2.6.8 and 6.1.1.4'

loop_
_geom_angle_atom_site_label_1
_geom_angle_atom_site_label_2
_geom_angle_atom_site_label_3
_geom_angle
_geom_angle_site_symmetry_1
_geom_angle_site_symmetry_3
C16 N11 C12 118.41(10) . .
N11 C12 C13 123.27(11) . .
N11 C12 H12A 118.4 . .
C13 C12 H12A 118.4 . .
C12 C13 C14 117.64(11) . .
C12 C13 H13A 121.2 . .
C14 C13 H13A 121.2 . .
C15 C14 C13 119.79(10) . .
C15 C14 N14 116.54(10) . .
C13 C14 N14 123.66(10) . .
N14 N14 C14 113.23(12) 2_755 .
C14 C15 C16 118.41(11) . .
C14 C15 H15A 120.8 . .
C16 C15 H15A 120.8 . .
N11 C16 C15 122.46(11) . .
N11 C16 H16A 118.8 . .
C15 C16 H16A 118.8 . .
O22 C21 O21 123.56(11) . .
O22 C21 C22 125.43(11) . .
O21 C21 C22 111.01(10) . .
C21 O21 H21 107.7(10) . .
C21 C22 C23 114.83(10) . .
C21 C22 H22A 108.6 . .
C23 C22 H22A 108.6 . .
C21 C22 H22B 108.6 . .
C23 C22 H22B 108.6 . .
H22A C22 H22B 107.5 . .
C22 C23 C24 111.74(9) . .
C22 C23 H23A 109.3 . .
C24 C23 H23A 109.3 . .
C22 C23 H23B 109.3 . .
C24 C23 H23B 109.3 . .
H23A C23 H23B 107.9 . .
C23 C24 C24 113.08(12) . 2_476
C23 C24 H24A 109.0 . .
C24 C24 H24A 109.0 2_476 .
C23 C24 H24B 109.0 . .
C24 C24 H24B 109.0 2_476 .
H24A C24 H24B 107.8 . .

loop_
_geom_bond_atom_site_label_1
_geom_bond_atom_site_label_2
_geom_bond_distance
_geom_bond_site_symmetry_2
N11 C16 1.3378(17) .
N11 C12 1.3382(15) .
C12 C13 1.3810(16) .
C12 H12A 0.9500 .
C13 C14 1.3917(17) .
C13 H13A 0.9500 .
C14 C15 1.3808(16) .
C14 N14 1.4335(14) .
N14 N14 1.2473(19) 2_755
C15 C16 1.3866(17) .
C15 H15A 0.9500 .
C16 H16A 0.9500 .
C21 O22 1.2042(15) .
C21 O21 1.3283(14) .
C21 C22 1.5066(16) .
O21 H21 0.885(17) .
C22 C23 1.5136(15) .
C22 H22A 0.9900 .
C22 H22B 0.9900 .
C23 C24 1.5230(16) .
C23 H23A 0.9900 .
C23 H23B 0.9900 .
C24 C24 1.523(2) 2_476
C24 H24A 0.9900 .
C24 H24B 0.9900 .

loop_
_geom_hbond_atom_site_label_D
_geom_hbond_atom_site_label_H
_geom_hbond_atom_site_label_A
_geom_hbond_distance_DH
_geom_hbond_distance_HA
_geom_hbond_distance_DA
_geom_hbond_angle_DHA
O21 H21 N11 0.885(17) 1.809(18) 2.6633(13) 161.6(15)

loop_
_geom_torsion_atom_site_label_1
_geom_torsion_atom_site_label_2
_geom_torsion_atom_site_label_3
_geom_torsion_atom_site_label_4
_geom_torsion
_geom_torsion_site_symmetry_4
C16 N11 C12 C13 1.09(18) .
N11 C12 C13 C14 -0.60(18) .
C12 C13 C14 C15 -0.82(17) .
C12 C13 C14 N14 -179.63(11) .
C15 C14 N14 N14 166.12(13) 2_755
C13 C14 N14 N14 -15.0(2) 2_755
C13 C14 C15 C16 1.67(18) .
N14 C14 C15 C16 -179.44(10) .
C12 N11 C16 C15 -0.16(18) .
C14 C15 C16 N11 -1.20(18) .
O22 C21 C22 C23 2.88(18) .
O21 C21 C22 C23 -176.57(10) .
C21 C22 C23 C24 174.79(10) .
C22 C23 C24 C24 -177.72(12) 2_476
